data_1512812
loop_
_publ_author_name
'Devendra Singh'
'Jubaraj B. Baruah'

_publ_section_title
;
 Hydroxy-carboxylates of manganese, zinc and cadmium
;
_journal_name_full
;
Inorganica Chimica Acta
;
_journal_page_first 703
_journal_page_last 709
_journal_paper_doi 10.1016/j.ica.2012.09.025
_journal_volume 394
_journal_year 2013
_chemical_formula_sum 'C48 H39 Mn2 N4 O28'
_chemical_formula_weight 1229.71
_space_group_IT_number 1
_symmetry_cell_setting triclinic
_symmetry_space_group_name_Hall 'P 1'
_symmetry_space_group_name_H-M 'P 1'
_atom_sites_solution_hydrogens geom
_atom_sites_solution_primary direct
_atom_sites_solution_secondary difmap
_cell_angle_alpha 73.622(4)
_cell_angle_beta 85.665(4)
_cell_angle_gamma 82.482(4)
_cell_formula_units_Z 1
_cell_length_a 5.5897(4)
_cell_length_b 16.5961(10)
_cell_length_c 16.6125(11)
_cell_measurement_reflns_used 4442
_cell_measurement_temperature 296(2)
_cell_measurement_theta_max 0.901
_cell_measurement_theta_min 0.861
_cell_volume 1464.64(17)
_computing_cell_refinement 'Bruker SMART'
_computing_data_collection 'Bruker SMART'
_computing_data_reduction 'Bruker SAINT'
_computing_molecular_graphics 'Bruker SHELXTL'
_computing_publication_material 'Bruker SHELXTL'
_computing_structure_refinement 'SHELXL-97 (Sheldrick, 1997)'
_computing_structure_solution 'SHELXS-97 (Sheldrick, 1990)'
_diffrn_ambient_temperature 296(2)
_diffrn_measured_fraction_theta_full 0.949
_diffrn_measured_fraction_theta_max 0.949
_diffrn_measurement_device_type 'CCD area detector'
_diffrn_measurement_method 'phi and omega scans'
_diffrn_radiation_monochromator graphite
_diffrn_radiation_source 'fine-focus sealed tube'
_diffrn_radiation_type MoK\a
_diffrn_radiation_wavelength 0.71073
_diffrn_reflns_av_R_equivalents 0.0302
_diffrn_reflns_av_sigmaI/netI 0.0610
_diffrn_reflns_limit_h_max 6
_diffrn_reflns_limit_h_min -6
_diffrn_reflns_limit_k_max 19
_diffrn_reflns_limit_k_min -19
_diffrn_reflns_limit_l_max 19
_diffrn_reflns_limit_l_min -19
_diffrn_reflns_number 14606
_diffrn_reflns_theta_full 25.00
_diffrn_reflns_theta_max 25.00
_diffrn_reflns_theta_min 1.28
_exptl_absorpt_coefficient_mu 0.519
_exptl_absorpt_correction_type none
_exptl_crystal_colour colorless
_exptl_crystal_density_diffrn 1.394
_exptl_crystal_density_method 'not measured'
_exptl_crystal_description needles
_exptl_crystal_F_000 629
_exptl_crystal_size_max 0.30
_exptl_crystal_size_mid 0.24
_exptl_crystal_size_min 0.20
_refine_diff_density_max 1.049
_refine_diff_density_min -0.430
_refine_diff_density_rms 0.089
_refine_ls_abs_structure_details 'Flack H D (1983), Acta Cryst. A39, 876-881'
_refine_ls_abs_structure_Flack 0.08(3)
_refine_ls_extinction_method none
_refine_ls_goodness_of_fit_ref 1.099
_refine_ls_hydrogen_treatment constr
_refine_ls_matrix_type full
_refine_ls_number_parameters 742
_refine_ls_number_reflns 8084
_refine_ls_number_restraints 3
_refine_ls_restrained_S_all 1.098
_refine_ls_R_factor_all 0.0832
_refine_ls_R_factor_gt 0.0724
_refine_ls_shift/su_max 2.430
_refine_ls_shift/su_mean 0.067
_refine_ls_structure_factor_coef Fsqd
_refine_ls_weighting_details 'calc w=1/[\s^2^(Fo^2^)+(0.1333P)^2^+0.7854P] where P=(Fo^2^+2Fc^2^)/3'
_refine_ls_weighting_scheme calc
_refine_ls_wR_factor_gt 0.2075
_refine_ls_wR_factor_ref 0.2162
_reflns_number_gt 6568
_reflns_number_total 8084
_reflns_threshold_expression >2sigma(I)
_cod_data_source_file ICA-2013-394-703-709-3.cif
_cod_data_source_block d1
_cod_depositor_comments
;
The following automatic conversions were performed:

'_refine_ls_hydrogen_treatment' value 'Constr' changed to 'constr'
according to the built-in table from CIF Core dictionary named
'cif_core.dic' version 2.4.1 from 2010-06-29.

Automatic conversion script
Id: cif_fix_values 1891 2012-01-12 08:04:46Z andrius 
;
_cod_original_sg_symbol_H-M P1
_cod_database_code 1512812

loop_
_symmetry_equiv_pos_as_xyz
'x, y, z'

loop_
_atom_site_label
_atom_site_type_symbol
_atom_site_fract_x
_atom_site_fract_y
_atom_site_fract_z
_atom_site_U_iso_or_equiv
_atom_site_adp_type
_atom_site_occupancy
_atom_site_symmetry_multiplicity
_atom_site_calc_flag
_atom_site_refinement_flags
Mn2 Mn 0.10262(19) 0.94492(7) 0.12544(7) 0.0499(4) Uani 1 1 d .
Mn1 Mn 0.65852(19) 0.94327(6) 0.46402(7) 0.0476(3) Uani 1 1 d .
C5 C 0.4048(19) 1.3127(6) 0.5340(5) 0.058(2) Uani 1 1 d .
C6 C 0.4707(17) 1.4002(5) 0.5112(5) 0.050(2) Uani 1 1 d .
C11 C 0.6841(17) 1.3997(6) 0.4651(5) 0.053(2) Uani 1 1 d .
C7 C 0.3521(16) 1.4700(6) 0.5305(6) 0.053(2) Uani 1 1 d .
H7 H 0.2077 1.4681 0.5623 0.063 Uiso 1 1 calc R
C10 C 0.788(2) 1.4748(6) 0.4348(6) 0.063(3) Uani 1 1 d .
H10 H 0.9305 1.4769 0.4021 0.076 Uiso 1 1 calc R
C8 C 0.4630(18) 1.5461(6) 0.4988(6) 0.056(2) Uani 1 1 d .
H8 H 0.3894 1.5961 0.5088 0.068 Uiso 1 1 calc R
C12 C 0.7553(17) 1.3150(5) 0.4573(5) 0.051(2) Uani 1 1 d .
C9 C 0.6748(19) 1.5453(6) 0.4542(6) 0.064(2) Uani 1 1 d .
H9 H 0.7471 1.5951 0.4360 0.077 Uiso 1 1 calc R
C32 C 0.514(2) 0.3249(6) 0.2604(6) 0.074(3) Uani 1 1 d .
H32 H 0.4597 0.2719 0.2805 0.089 Uiso 1 1 calc R
C35 C 0.6726(16) 0.4793(5) 0.2007(5) 0.0464(19) Uani 1 1 d .
C29 C 0.3572(19) 0.5559(5) 0.2546(6) 0.058(2) Uani 1 1 d .
C30 C 0.4634(16) 0.4703(5) 0.2494(5) 0.050(2) Uani 1 1 d .
C31 C 0.3754(19) 0.3935(5) 0.2804(6) 0.060(2) Uani 1 1 d .
H31 H 0.2322 0.3876 0.3127 0.072 Uiso 1 1 calc R
C33 C 0.724(2) 0.3317(5) 0.2128(7) 0.070(3) Uani 1 1 d .
H33 H 0.8093 0.2839 0.2013 0.084 Uiso 1 1 calc R
C36 C 0.7057(16) 0.5685(5) 0.1721(5) 0.0489(19) Uani 1 1 d .
C34 C 0.812(2) 0.4089(6) 0.1815(6) 0.062(2) Uani 1 1 d .
H34 H 0.9555 0.4145 0.1493 0.074 Uiso 1 1 calc R
N3 N 0.5117(14) 0.6119(4) 0.2023(4) 0.0510(17) Uani 1 1 d .
N1 N 0.5867(16) 1.2656(4) 0.5016(5) 0.061(2) Uani 1 1 d .
O4 O 0.2344(15) 1.2844(5) 0.5790(5) 0.080(2) Uani 1 1 d .
O17 O 0.8750(14) 0.6023(4) 0.1265(5) 0.071(2) Uani 1 1 d .
O5 O 0.9433(12) 1.2910(4) 0.4193(5) 0.0639(17) Uani 1 1 d .
O16 O 0.1825(14) 0.5769(4) 0.2923(4) 0.0684(19) Uani 1 1 d .
C20 C 0.461(2) 0.3180(6) 0.7654(6) 0.058(2) Uani 1 1 d .
H20 H 0.3790 0.2704 0.7847 0.070 Uiso 1 1 calc R
C21 C 0.679(2) 0.3127(6) 0.7195(6) 0.067(3) Uani 1 1 d .
H21 H 0.7395 0.2623 0.7073 0.080 Uiso 1 1 calc R
C19 C 0.3627(18) 0.3932(6) 0.7831(6) 0.059(2) Uani 1 1 d .
H19 H 0.2175 0.3968 0.8138 0.071 Uiso 1 1 calc R
C23 C 0.7112(15) 0.4564(5) 0.7075(5) 0.0477(19) Uani 1 1 d .
C18 C 0.4936(15) 0.4632(5) 0.7522(5) 0.0479(19) Uani 1 1 d .
C22 C 0.808(2) 0.3829(6) 0.6919(5) 0.060(2) Uani 1 1 d .
H22 H 0.9566 0.3793 0.6634 0.072 Uiso 1 1 calc R
O21 O -0.8029(12) 1.3260(4) 0.0634(4) 0.0625(16) Uani 1 1 d .
N4 N -0.4465(12) 1.2977(4) -0.0102(4) 0.0456(15) Uani 1 1 d .
C42 C -0.5348(15) 1.4347(5) 0.0035(5) 0.0466(19) Uani 1 1 d .
C41 C -0.6244(17) 1.3493(6) 0.0250(5) 0.053(2) Uani 1 1 d .
C47 C -0.3154(16) 1.4289(5) -0.0430(5) 0.0481(19) Uani 1 1 d .
C43 C -0.6336(17) 1.5073(6) 0.0202(6) 0.055(2) Uani 1 1 d .
H43 H -0.7805 1.5102 0.0501 0.066 Uiso 1 1 calc R
C40 C -0.4834(17) 1.2114(5) -0.0054(5) 0.0517(19) Uani 1 1 d .
H40A H -0.3819 1.1932 -0.0485 0.062 Uiso 1 1 calc R
H40B H -0.6502 1.2102 -0.0170 0.062 Uiso 1 1 calc R
C48 C -0.2629(14) 1.3418(5) -0.0524(5) 0.0413(18) Uani 1 1 d .
O8 O 0.7819(11) 0.8109(3) 0.5434(4) 0.0480(13) Uani 1 1 d .
O11 O 0.5269(14) 1.0497(5) 0.3698(4) 0.081(2) Uani 1 1 d .
H11A H 0.4491 1.0842 0.3914 0.122 Uiso 1 1 calc R
O1 O 0.4127(14) 0.9686(5) 0.5594(5) 0.081(2) Uani 1 1 d .
O12 O 0.9699(11) 0.9338(4) 0.3800(4) 0.0558(14) Uani 1 1 d .
H12A H 1.0835 0.9054 0.4069 0.084 Uiso 1 1 calc R
N2A N 0.6309(12) 0.5925(4) 0.7190(4) 0.0458(15) Uani 1 1 d .
C24 C 0.7984(16) 0.5406(5) 0.6838(5) 0.0451(19) Uani 1 1 d .
C17 C 0.4436(17) 0.5515(6) 0.7598(5) 0.053(2) Uani 1 1 d .
O10 O 0.9796(13) 0.5650(4) 0.6430(4) 0.0634(18) Uani 1 1 d .
O9 O 0.2754(13) 0.5806(4) 0.7976(4) 0.0610(17) Uani 1 1 d .
O22 O -0.0908(12) 1.3134(4) -0.0897(4) 0.0643(17) Uani 1 1 d .
C46 C -0.1902(17) 1.4978(6) -0.0729(5) 0.054(2) Uani 1 1 d .
H46 H -0.0442 1.4946 -0.1033 0.065 Uiso 1 1 calc R
C39 C -0.4266(17) 1.1490(6) 0.0799(5) 0.054(2) Uani 1 1 d .
H39A H -0.4865 1.0960 0.0827 0.064 Uiso 1 1 calc R
H39B H -0.5121 1.1711 0.1236 0.064 Uiso 1 1 calc R
C14 C 0.5923(13) 0.7550(4) 0.5600(5) 0.0396(16) Uani 1 1 d .
H14 H 0.6643 0.7000 0.5533 0.048 Uiso 1 1 calc R
C15 C 0.4945(16) 0.7418(5) 0.6496(5) 0.0489(19) Uani 1 1 d .
H15A H 0.4666 0.7962 0.6617 0.059 Uiso 1 1 calc R
H15B H 0.3398 0.7199 0.6546 0.059 Uiso 1 1 calc R
C13 C 0.3952(15) 0.7891(5) 0.4978(5) 0.0458(18) Uani 1 1 d .
C16 C 0.6518(18) 0.6845(6) 0.7122(5) 0.056(2) Uani 1 1 d .
H16B H 0.6102 0.6950 0.7663 0.067 Uiso 1 1 calc R
H16A H 0.8178 0.6956 0.6972 0.067 Uiso 1 1 calc R
O6 O 0.4038(12) 0.8628(4) 0.4464(4) 0.0630(16) Uani 1 1 d .
O7 O 0.2271(12) 0.7457(4) 0.5007(5) 0.0628(17) Uani 1 1 d .
C38 C -0.1501(15) 1.1313(4) 0.0980(5) 0.0444(17) Uani 1 1 d .
H38 H -0.0812 1.1852 0.0825 0.053 Uiso 1 1 calc R
C37 C -0.1201(17) 1.0904(5) 0.1903(5) 0.0502(19) Uani 1 1 d .
O19 O -0.1978(13) 1.1328(4) 0.2405(4) 0.0610(17) Uani 1 1 d .
O20 O -0.0207(13) 1.0770(4) 0.0515(4) 0.0628(17) Uani 1 1 d .
O18 O -0.0300(13) 1.0139(4) 0.2142(3) 0.0619(17) Uani 1 1 d .
O26 O 0.0302(14) 0.7259(5) 0.3639(4) 0.075(2) Uani 1 1 d .
O25 O 0.1144(16) 0.1512(6) 0.3561(6) 0.095(3) Uani 1 1 d .
O24 O 0.985(3) 0.7537(7) 0.0075(8) 0.162(7) Uani 1 1 d .
O27 O 0.048(3) 0.1447(8) 0.8896(6) 0.157(6) Uani 1 1 d .
C3 C 0.724(3) 1.1258(7) 0.5846(7) 0.084(4) Uani 1 1 d .
H3A H 0.6454 1.1423 0.6325 0.100 Uiso 1 1 calc R
H3B H 0.8869 1.1413 0.5786 0.100 Uiso 1 1 calc R
C4 C 0.596(2) 1.1738(5) 0.5100(6) 0.072(3) Uani 1 1 d .
H4B H 0.4331 1.1583 0.5142 0.086 Uiso 1 1 calc R
H4A H 0.6777 1.1609 0.4608 0.086 Uiso 1 1 calc R
C1 C 0.474(3) 1.0053(8) 0.6098(9) 0.111(6) Uani 1 1 d .
O2 O 0.354(2) 1.0143(6) 0.6739(5) 0.122(4) Uani 1 1 d .
O3 O 0.8664(15) 0.9986(4) 0.5384(4) 0.0744(19) Uani 1 1 d .
C2 C 0.738(3) 1.0297(6) 0.6034(7) 0.091(4) Uani 1 1 d .
H2 H 0.8165 1.0029 0.6569 0.109 Uiso 1 1 calc R
O23 O 0.145(3) 0.9109(9) 0.0087(7) 0.161(6) Uani 1 1 d .
H23A H 0.0667 0.9467 -0.0271 0.241 Uiso 1 1 calc R
C45 C -0.291(2) 1.5730(6) -0.0558(6) 0.063(3) Uani 1 1 d .
H45 H -0.2123 1.6212 -0.0760 0.076 Uiso 1 1 calc R
C44 C -0.5085(19) 1.5770(6) -0.0088(6) 0.061(2) Uani 1 1 d .
H44 H -0.5698 1.6275 0.0031 0.073 Uiso 1 1 calc R
O28 O 0.121(3) 0.7357(7) 0.8460(7) 0.138(4) Uani 1 1 d .
C28 C 0.4617(18) 0.7041(5) 0.1867(6) 0.059(2) Uani 1 1 d .
H28A H 0.2887 0.7205 0.1866 0.070 Uiso 1 1 calc R
H28B H 0.5308 0.7320 0.1322 0.070 Uiso 1 1 calc R
C27 C 0.569(2) 0.7312(6) 0.2541(6) 0.060(2) Uani 1 1 d .
H27B H 0.7434 0.7190 0.2509 0.072 Uiso 1 1 calc R
H27A H 0.5111 0.6992 0.3088 0.072 Uiso 1 1 calc R
O15 O 0.2467(13) 0.8481(4) 0.2408(4) 0.0672(18) Uani 1 1 d .
O13 O 0.4831(14) 0.9389(4) 0.1170(5) 0.080(2) Uani 1 1 d .
C26 C 0.5008(17) 0.8270(5) 0.2446(6) 0.058(2) Uani 1 1 d .
H26 H 0.5561 0.8407 0.2932 0.070 Uiso 1 1 calc R
C25 C 0.6157(19) 0.8815(7) 0.1645(8) 0.074(3) Uani 1 1 d .
O14 O 0.8340(15) 0.8647(5) 0.1573(6) 0.097(3) Uani 1 1 d .

loop_
_atom_site_aniso_label
_atom_site_aniso_U_11
_atom_site_aniso_U_22
_atom_site_aniso_U_33
_atom_site_aniso_U_23
_atom_site_aniso_U_13
_atom_site_aniso_U_12
Mn2 0.0480(8) 0.0313(6) 0.0678(8) -0.0143(6) 0.0051(6) 0.0014(5)
Mn1 0.0546(8) 0.0301(6) 0.0533(7) -0.0057(5) 0.0077(6) -0.0059(5)
C5 0.080(7) 0.046(5) 0.054(5) -0.024(4) 0.015(5) -0.019(5)
C6 0.062(6) 0.045(5) 0.046(4) -0.015(4) 0.005(4) -0.011(4)
C11 0.055(5) 0.052(5) 0.058(5) -0.025(4) 0.000(4) -0.006(4)
C7 0.043(5) 0.057(5) 0.062(5) -0.024(4) 0.006(4) -0.005(4)
C10 0.074(7) 0.060(6) 0.061(5) -0.019(5) 0.008(5) -0.027(5)
C8 0.064(6) 0.040(5) 0.069(6) -0.022(4) -0.010(5) -0.006(4)
C12 0.056(6) 0.044(5) 0.055(5) -0.019(4) 0.001(4) -0.006(4)
C9 0.071(7) 0.053(5) 0.072(6) -0.016(5) 0.004(5) -0.021(5)
C32 0.123(11) 0.037(5) 0.062(6) -0.011(5) 0.011(6) -0.024(6)
C35 0.057(5) 0.038(4) 0.047(4) -0.017(3) -0.001(4) -0.004(4)
C29 0.073(7) 0.039(5) 0.061(5) -0.010(4) -0.002(5) -0.015(4)
C30 0.058(5) 0.037(4) 0.058(5) -0.019(4) 0.001(4) -0.004(4)
C31 0.069(6) 0.039(5) 0.073(6) -0.012(4) -0.003(5) -0.017(4)
C33 0.109(9) 0.026(5) 0.077(6) -0.016(4) -0.012(6) -0.004(5)
C36 0.054(5) 0.049(5) 0.042(4) -0.006(4) 0.001(4) -0.015(4)
C34 0.083(7) 0.047(5) 0.057(5) -0.019(4) 0.005(5) -0.005(5)
N3 0.071(5) 0.028(3) 0.053(4) -0.008(3) 0.000(3) -0.013(3)
N1 0.078(6) 0.036(4) 0.073(5) -0.022(4) 0.004(4) -0.004(4)
O4 0.082(5) 0.076(5) 0.096(5) -0.039(4) 0.029(4) -0.037(4)
O17 0.076(5) 0.058(4) 0.082(4) -0.024(4) 0.021(4) -0.026(4)
O5 0.056(4) 0.045(4) 0.091(5) -0.027(3) 0.009(3) 0.003(3)
O16 0.075(5) 0.052(4) 0.077(4) -0.024(3) 0.022(4) -0.005(3)
C20 0.070(7) 0.042(5) 0.059(5) -0.003(4) 0.001(5) -0.024(5)
C21 0.087(8) 0.049(5) 0.067(6) -0.019(5) -0.028(5) 0.006(5)
C19 0.055(6) 0.065(6) 0.061(5) -0.021(5) -0.007(4) -0.011(4)
C23 0.049(5) 0.050(5) 0.042(4) -0.010(4) -0.008(4) -0.002(4)
C18 0.042(5) 0.056(5) 0.045(4) -0.012(4) -0.005(3) -0.004(4)
C22 0.074(7) 0.057(6) 0.050(5) -0.014(4) 0.002(4) -0.014(5)
O21 0.049(4) 0.054(4) 0.076(4) -0.006(3) 0.014(3) -0.011(3)
N4 0.044(4) 0.033(3) 0.053(4) 0.001(3) -0.009(3) -0.002(3)
C42 0.051(5) 0.031(4) 0.053(4) -0.005(3) -0.008(4) 0.004(3)
C41 0.049(6) 0.052(5) 0.055(5) -0.009(4) -0.004(4) -0.003(4)
C47 0.049(5) 0.045(5) 0.044(4) 0.001(3) -0.009(4) -0.009(4)
C43 0.054(6) 0.052(5) 0.057(5) -0.015(4) -0.001(4) 0.000(4)
C40 0.049(5) 0.038(4) 0.059(5) -0.004(4) -0.002(4) 0.004(3)
C48 0.029(4) 0.044(4) 0.047(4) -0.011(4) 0.002(3) 0.004(3)
O8 0.051(4) 0.038(3) 0.055(3) -0.011(3) -0.008(3) -0.006(3)
O11 0.064(5) 0.076(5) 0.067(4) 0.017(4) 0.025(3) 0.024(4)
O1 0.082(5) 0.090(5) 0.096(5) -0.067(5) 0.046(4) -0.043(4)
O12 0.043(3) 0.058(4) 0.055(3) -0.003(3) 0.005(2) 0.005(3)
N2A 0.047(4) 0.042(4) 0.041(3) 0.001(3) 0.002(3) -0.007(3)
C24 0.048(5) 0.041(5) 0.038(4) 0.005(3) 0.001(3) -0.014(4)
C17 0.058(6) 0.066(6) 0.035(4) -0.012(4) 0.005(4) -0.013(4)
O10 0.055(4) 0.068(4) 0.058(4) -0.006(3) 0.007(3) -0.005(3)
O9 0.061(4) 0.061(4) 0.064(4) -0.024(3) 0.013(3) -0.009(3)
O22 0.056(4) 0.062(4) 0.072(4) -0.014(3) 0.018(3) -0.014(3)
C46 0.049(5) 0.058(5) 0.046(4) 0.000(4) -0.005(4) -0.008(4)
C39 0.053(6) 0.044(5) 0.052(5) 0.002(4) 0.014(4) -0.002(4)
C14 0.041(4) 0.022(3) 0.052(4) -0.007(3) 0.007(3) -0.004(3)
C15 0.049(5) 0.047(5) 0.047(4) -0.009(4) 0.006(4) -0.006(4)
C13 0.054(5) 0.035(4) 0.049(4) -0.015(4) 0.005(3) -0.004(3)
C16 0.071(6) 0.047(5) 0.053(5) -0.018(4) -0.005(4) -0.011(4)
O6 0.069(4) 0.039(3) 0.071(4) 0.007(3) -0.028(3) -0.006(3)
O7 0.058(4) 0.034(3) 0.097(5) -0.012(3) -0.026(3) -0.010(3)
C38 0.052(5) 0.021(4) 0.053(4) -0.001(3) 0.004(3) -0.006(3)
C37 0.061(6) 0.038(5) 0.047(4) -0.005(4) 0.002(4) -0.007(4)
O19 0.086(5) 0.043(3) 0.045(3) -0.005(3) 0.005(3) 0.007(3)
O20 0.065(5) 0.058(4) 0.060(4) -0.014(3) 0.008(3) 0.001(3)
O18 0.089(5) 0.035(3) 0.050(3) -0.008(3) 0.004(3) 0.021(3)
O26 0.081(5) 0.083(5) 0.060(4) -0.008(4) -0.014(3) -0.020(4)
O25 0.083(6) 0.084(6) 0.131(7) -0.059(5) -0.041(5) 0.034(4)
O24 0.30(2) 0.070(6) 0.124(8) -0.037(6) 0.059(11) -0.057(9)
O27 0.232(17) 0.141(10) 0.089(7) -0.020(7) 0.060(8) -0.057(10)
C3 0.132(11) 0.055(6) 0.071(7) -0.032(6) 0.013(7) -0.017(7)
C4 0.127(9) 0.028(5) 0.063(6) -0.013(4) 0.009(6) -0.023(5)
C1 0.150(14) 0.056(7) 0.104(9) 0.000(7) 0.072(10) -0.018(8)
O2 0.201(11) 0.097(6) 0.076(5) -0.049(5) 0.072(6) -0.034(7)
O3 0.105(6) 0.056(4) 0.069(4) -0.029(3) 0.010(4) -0.013(4)
C2 0.157(13) 0.049(6) 0.071(7) -0.028(5) 0.007(7) -0.012(7)
O23 0.263(17) 0.120(9) 0.085(6) -0.039(6) 0.004(8) 0.051(11)
C45 0.078(7) 0.046(5) 0.059(5) 0.008(4) -0.025(5) -0.022(5)
C44 0.064(7) 0.048(5) 0.075(6) -0.025(5) -0.016(5) 0.001(4)
O28 0.194(13) 0.104(8) 0.112(7) -0.045(7) -0.005(8) 0.023(8)
C28 0.062(6) 0.039(5) 0.075(6) -0.014(4) -0.005(4) -0.003(4)
C27 0.068(7) 0.043(5) 0.074(6) -0.019(4) -0.028(5) 0.001(4)
O15 0.064(5) 0.050(4) 0.078(4) -0.010(3) -0.001(3) 0.010(3)
O13 0.057(4) 0.051(4) 0.111(5) 0.005(4) 0.022(4) -0.005(3)
C26 0.062(6) 0.032(4) 0.086(6) -0.024(4) -0.018(5) 0.006(4)
C25 0.046(6) 0.057(6) 0.137(10) -0.053(7) 0.014(6) -0.020(5)
O14 0.054(5) 0.065(5) 0.172(9) -0.034(5) -0.002(5) -0.008(4)

loop_
_atom_type_symbol
_atom_type_description
_atom_type_scat_dispersion_real
_atom_type_scat_dispersion_imag
_atom_type_scat_source
C C 0.0033 0.0016 'International Tables Vol C Tables 4.2.6.8 and 6.1.1.4'
H H 0.0000 0.0000 'International Tables Vol C Tables 4.2.6.8 and 6.1.1.4'
N N 0.0061 0.0033 'International Tables Vol C Tables 4.2.6.8 and 6.1.1.4'
O O 0.0106 0.0060 'International Tables Vol C Tables 4.2.6.8 and 6.1.1.4'
Mn Mn 0.3368 0.7283 'International Tables Vol C Tables 4.2.6.8 and 6.1.1.4'

loop_
_geom_angle_atom_site_label_1
_geom_angle_atom_site_label_2
_geom_angle_atom_site_label_3
_geom_angle
_geom_angle_site_symmetry_1
_geom_angle_site_symmetry_3
O14 Mn2 O13 139.8(3) 1_455 .
O14 Mn2 O23 86.0(6) 1_455 .
O13 Mn2 O23 84.5(6) . .
O14 Mn2 O18 93.9(3) 1_455 .
O13 Mn2 O18 108.2(3) . .
O23 Mn2 O18 159.0(4) . .
O14 Mn2 O20 114.7(3) 1_455 .
O13 Mn2 O20 103.9(3) . .
O23 Mn2 O20 87.9(4) . .
O18 Mn2 O20 73.1(2) . .
O14 Mn2 O15 78.0(3) 1_455 .
O13 Mn2 O15 72.2(3) . .
O23 Mn2 O15 117.5(4) . .
O18 Mn2 O15 82.9(2) . .
O20 Mn2 O15 153.2(2) . .
O11 Mn1 O1 95.2(3) . .
O11 Mn1 O6 95.4(3) . .
O1 Mn1 O6 86.0(3) . .
O11 Mn1 O12 86.3(2) . .
O1 Mn1 O12 165.3(3) . .
O6 Mn1 O12 108.5(3) . .
O11 Mn1 O3 102.3(3) . .
O1 Mn1 O3 74.9(3) . .
O6 Mn1 O3 154.9(2) . .
O12 Mn1 O3 90.4(3) . .
O11 Mn1 O8 166.0(3) . .
O1 Mn1 O8 92.7(3) . .
O6 Mn1 O8 73.6(2) . .
O12 Mn1 O8 88.9(2) . .
O3 Mn1 O8 90.9(2) . .
O4 C5 N1 125.1(8) . .
O4 C5 C6 128.0(9) . .
N1 C5 C6 106.6(8) . .
C7 C6 C11 124.1(8) . .
C7 C6 C5 129.3(8) . .
C11 C6 C5 106.5(7) . .
C6 C11 C10 118.7(8) . .
C6 C11 C12 108.7(7) . .
C10 C11 C12 132.6(9) . .
C6 C7 C8 116.0(8) . .
C9 C10 C11 118.4(9) . .
C9 C8 C7 119.9(8) . .
O5 C12 N1 126.6(8) . .
O5 C12 C11 126.3(8) . .
N1 C12 C11 107.1(7) . .
C8 C9 C10 122.9(8) . .
C33 C32 C31 123.3(8) . .
C30 C35 C34 121.3(8) . .
C30 C35 C36 108.8(7) . .
C34 C35 C36 129.9(8) . .
O16 C29 N3 124.8(8) . .
O16 C29 C30 130.4(8) . .
N3 C29 C30 104.8(8) . .
C35 C30 C31 122.0(8) . .
C35 C30 C29 107.8(7) . .
C31 C30 C29 130.1(9) . .
C30 C31 C32 116.1(9) . .
C32 C33 C34 120.6(9) . .
O17 C36 N3 124.4(8) . .
O17 C36 C35 128.2(9) . .
N3 C36 C35 107.4(7) . .
C33 C34 C35 116.8(10) . .
C36 N3 C29 111.0(7) . .
C36 N3 C28 126.9(7) . .
C29 N3 C28 122.0(7) . .
C12 N1 C5 111.0(7) . .
C12 N1 C4 124.0(8) . .
C5 N1 C4 125.0(8) . .
C21 C20 C19 121.4(8) . .
C20 C21 C22 120.1(9) . .
C20 C19 C18 116.9(9) . .
C22 C23 C18 122.0(8) . .
C22 C23 C24 130.9(8) . .
C18 C23 C24 107.1(7) . .
C23 C18 C19 120.8(8) . .
C23 C18 C17 108.2(7) . .
C19 C18 C17 131.0(8) . .
C23 C22 C21 118.7(10) . .
C48 N4 C41 112.0(7) . .
C48 N4 C40 127.5(7) . .
C41 N4 C40 120.3(7) . .
C43 C42 C47 122.4(8) . .
C43 C42 C41 130.7(9) . .
C47 C42 C41 106.9(7) . .
O21 C41 N4 124.8(8) . .
O21 C41 C42 129.6(9) . .
N4 C41 C42 105.6(7) . .
C46 C47 C42 120.7(8) . .
C46 C47 C48 130.6(8) . .
C42 C47 C48 108.7(7) . .
C42 C43 C44 117.6(9) . .
N4 C40 C39 113.4(7) . .
O22 C48 N4 125.6(8) . .
O22 C48 C47 127.7(8) . .
N4 C48 C47 106.8(6) . .
C14 O8 Mn1 112.9(4) . .
C1 O1 Mn1 120.5(8) . .
C17 N2A C24 112.2(7) . .
C17 N2A C16 123.3(7) . .
C24 N2A C16 124.5(6) . .
O10 C24 N2A 123.2(8) . .
O10 C24 C23 130.4(9) . .
N2A C24 C23 106.4(7) . .
O9 C17 N2A 126.2(8) . .
O9 C17 C18 127.6(8) . .
N2A C17 C18 106.1(7) . .
C47 C46 C45 117.2(9) . .
C40 C39 C38 113.8(7) . .
O8 C14 C13 110.9(6) . .
O8 C14 C15 109.9(6) . .
C13 C14 C15 111.8(6) . .
C16 C15 C14 114.4(7) . .
O7 C13 O6 123.0(8) . .
O7 C13 C14 118.5(7) . .
O6 C13 C14 118.4(7) . .
C15 C16 N2A 112.0(7) . .
C13 O6 Mn1 119.8(5) . .
O20 C38 C37 108.9(6) . .
O20 C38 C39 112.2(7) . .
C37 C38 C39 109.1(6) . .
O19 C37 O18 122.9(7) . .
O19 C37 C38 118.0(7) . .
O18 C37 C38 119.0(7) . .
C38 O20 Mn2 116.3(5) . .
C37 O18 Mn2 121.2(5) . .
C4 C3 C2 115.6(10) . .
C3 C4 N1 109.7(8) . .
O1 C1 O2 125.3(15) . .
O1 C1 C2 119.5(10) . .
O2 C1 C2 114.5(15) . .
C2 O3 Mn1 117.5(8) . .
O3 C2 C3 112.5(9) . .
O3 C2 C1 107.3(9) . .
C3 C2 C1 108.0(12) . .
C46 C45 C44 121.1(8) . .
C43 C44 C45 121.0(9) . .
N3 C28 C27 109.8(8) . .
C28 C27 C26 111.4(8) . .
C26 O15 Mn2 117.7(6) . .
C25 O13 Mn2 122.6(6) . .
O15 C26 C25 107.6(8) . .
O15 C26 C27 110.5(7) . .
C25 C26 C27 111.9(8) . .
O14 C25 O13 127.7(11) . .
O14 C25 C26 114.0(12) . .
O13 C25 C26 118.3(9) . .
C25 O14 Mn2 129.7(7) . 1_655

loop_
_geom_bond_atom_site_label_1
_geom_bond_atom_site_label_2
_geom_bond_distance
_geom_bond_site_symmetry_2
Mn2 O14 2.076(8) 1_455
Mn2 O13 2.112(8) .
Mn2 O23 2.155(10) .
Mn2 O18 2.145(5) .
Mn2 O20 2.236(7) .
Mn2 O15 2.249(7) .
Mn1 O11 2.094(7) .
Mn1 O1 2.115(6) .
Mn1 O6 2.162(6) .
Mn1 O12 2.165(6) .
Mn1 O3 2.204(7) .
Mn1 O8 2.269(6) .
C5 O4 1.224(11) .
C5 N1 1.372(12) .
C5 C6 1.481(12) .
C6 C7 1.364(12) .
C6 C11 1.368(13) .
C11 C10 1.390(12) .
C11 C12 1.449(12) .
C7 C8 1.427(12) .
C10 C9 1.365(14) .
C8 C9 1.348(14) .
C12 O5 1.262(11) .
C12 N1 1.363(12) .
C32 C33 1.368(17) .
C32 C31 1.395(15) .
C35 C30 1.370(12) .
C35 C34 1.418(12) .
C35 C36 1.453(11) .
C29 O16 1.188(12) .
C29 N3 1.416(11) .
C29 C30 1.489(12) .
C30 C31 1.374(12) .
C33 C34 1.378(13) .
C36 O17 1.256(11) .
C36 N3 1.365(12) .
N3 C28 1.471(10) .
N1 C4 1.484(10) .
C20 C21 1.396(16) .
C20 C19 1.394(14) .
C21 C22 1.397(14) .
C19 C18 1.407(12) .
C23 C22 1.353(13) .
C23 C18 1.385(12) .
C23 C24 1.477(12) .
C18 C17 1.494(12) .
O21 C41 1.191(11) .
N4 C48 1.371(11) .
N4 C41 1.427(11) .
N4 C40 1.452(10) .
C42 C43 1.351(12) .
C42 C47 1.406(12) .
C42 C41 1.503(12) .
C47 C46 1.372(12) .
C47 C48 1.487(12) .
C43 C44 1.381(13) .
C40 C39 1.528(12) .
C48 O22 1.220(10) .
O8 C14 1.460(9) .
O1 C1 1.255(18) .
N2A C17 1.355(11) .
N2A C24 1.397(11) .
N2A C16 1.518(10) .
C24 O10 1.223(10) .
C17 O9 1.214(11) .
C46 C45 1.395(14) .
C39 C38 1.571(13) .
C14 C13 1.511(12) .
C14 C15 1.512(10) .
C15 C16 1.457(13) .
C13 O7 1.247(10) .
C13 O6 1.283(10) .
C38 O20 1.440(10) .
C38 C37 1.504(11) .
C37 O19 1.254(10) .
C37 O18 1.265(10) .
C3 C4 1.452(17) .
C3 C2 1.528(14) .
C1 O2 1.251(14) .
C1 C2 1.57(2) .
O3 C2 1.431(12) .
C45 C44 1.399(15) .
C28 C27 1.507(13) .
C27 C26 1.551(12) .
O15 C26 1.419(12) .
O13 C25 1.250(14) .
C26 C25 1.530(15) .
C25 O14 1.220(13) .
O14 Mn2 2.076(8) 1_655
